data_7707257
loop_
_publ_author_name
'Delgado Rosario, Emalyn'
'Rectenwald, Michael F.'
'Gaffen, Joshua R.'
'Rheingold, Arnold L.'
'Protasiewicz, John D.'

_publ_section_title
;
 Organophosphorus decorated lithium borate and phosphate salts with
 extended \p-conjugated backbone.
;
_journal_issue 19
_journal_name_full 'Dalton transactions (Cambridge, England : 2003)'
_journal_page_first 6667
_journal_page_last 6672
_journal_paper_doi 10.1039/d1dt00601k
_journal_volume 50
_journal_year 2021
_chemical_formula_moiety 'C72 H96 B2 Li2 O32 P8'
_chemical_formula_sum 'C72 H96 B2 Li2 O32 P8'
_chemical_formula_weight 1756.74
_chemical_name_systematic
'lithium octaethyl (2\l4-2,2'-spirobi[naphtho[2,3-d][1,3,2]dioxaborole]-4,4',9,9'-tetrayl)tetrakis(phosphonate)'
_space_group_crystal_system triclinic
_space_group_IT_number 2
_space_group_name_Hall '-P 1'
_space_group_name_H-M_alt 'P -1'
_atom_sites_solution_hydrogens geom
_audit_creation_date 2019-07-10
_audit_creation_method
;
Olex2 1.2-beta
(compiled 2018.05.29 svn.r3508 for OlexSys, GUI svn.r5506)
;
_audit_update_record
;
2020-07-21 deposited with the CCDC.	2021-04-20 downloaded from the CCDC.
;
_cell_angle_alpha 73.891(5)
_cell_angle_beta 83.711(4)
_cell_angle_gamma 78.620(4)
_cell_formula_units_Z 2
_cell_length_a 9.3498(18)
_cell_length_b 19.335(3)
_cell_length_c 23.900(4)
_cell_measurement_reflns_used 4483
_cell_measurement_temperature 100
_cell_measurement_theta_max 25.111
_cell_measurement_theta_min 2.232
_cell_volume 4062.5(12)
_computing_cell_refinement 'SAINT v8.38A (Bruker, 2017)'
_computing_data_collection 'APEX3 v2017.3-0 (Bruker, 2017)'
_computing_data_reduction 'SAINT v8.38A (Bruker, 2017)'
_computing_molecular_graphics 'Olex2 (Dolomanov et al., 2009)'
_computing_publication_material 'Olex2 (Dolomanov et al., 2009)'
_computing_structure_refinement 'XL (Sheldrick, 2008)'
_computing_structure_solution 'ShelXT (Sheldrick, 2015)'
_diffrn_ambient_temperature 100.0
_diffrn_detector 'Bruker APEX-II CCD'
_diffrn_detector_area_resol_mean 8.258
_diffrn_detector_type 'CCD Area Detector'
_diffrn_measured_fraction_theta_full 1.000
_diffrn_measured_fraction_theta_max 0.997
_diffrn_measurement_device 'Kappa Four-Circle Diffractometer'
_diffrn_measurement_device_type 'Bruker APEX II Ultra'
_diffrn_measurement_method '\f and \w scans'
_diffrn_radiation_monochromator 'Double Bounce Multilayer Mirrors'
_diffrn_radiation_probe x-ray
_diffrn_radiation_type MoK\a
_diffrn_radiation_wavelength 0.71073
_diffrn_reflns_av_R_equivalents 0.0908
_diffrn_reflns_av_unetI/netI 0.1443
_diffrn_reflns_Laue_measured_fraction_full 1.000
_diffrn_reflns_Laue_measured_fraction_max 0.997
_diffrn_reflns_limit_h_max 7
_diffrn_reflns_limit_h_min -11
_diffrn_reflns_limit_k_max 23
_diffrn_reflns_limit_k_min -24
_diffrn_reflns_limit_l_max 29
_diffrn_reflns_limit_l_min -29
_diffrn_reflns_number 41961
_diffrn_reflns_point_group_measured_fraction_full 1.000
_diffrn_reflns_point_group_measured_fraction_max 0.997
_diffrn_reflns_theta_full 25.242
_diffrn_reflns_theta_max 26.376
_diffrn_reflns_theta_min 0.888
_diffrn_source 'Micro Focus Rotating Anode'
_diffrn_source_type 'Bruker TXS'
_diffrn_standards_number 0
_exptl_absorpt_coefficient_mu 0.257
_exptl_absorpt_correction_T_max 0.4908
_exptl_absorpt_correction_T_min 0.4272
_exptl_absorpt_correction_type multi-scan
_exptl_absorpt_process_details
'SADABS-2016/2 (Bruker,2016/2) was used for absorption correction. wR2(int) was 0.0557 before and 0.0487 after correction. The Ratio of minimum to maximum transmission is 0.8704. The \l/2 correction factor is Not present.'
_exptl_crystal_colour colourless
_exptl_crystal_colour_primary colourless
_exptl_crystal_density_diffrn 1.436
_exptl_crystal_description plate
_exptl_crystal_F_000 1840
_exptl_crystal_size_max 0.26
_exptl_crystal_size_mid 0.26
_exptl_crystal_size_min 0.12
_refine_diff_density_max 0.469
_refine_diff_density_min -0.463
_refine_diff_density_rms 0.091
_refine_ls_extinction_method none
_refine_ls_goodness_of_fit_ref 1.016
_refine_ls_hydrogen_treatment constr
_refine_ls_matrix_type full
_refine_ls_number_parameters 1061
_refine_ls_number_reflns 16584
_refine_ls_number_restraints 0
_refine_ls_restrained_S_all 1.016
_refine_ls_R_factor_all 0.1532
_refine_ls_R_factor_gt 0.0665
_refine_ls_shift/su_max 0.001
_refine_ls_shift/su_mean 0.000
_refine_ls_structure_factor_coef Fsqd
_refine_ls_weighting_details 'w=1/[\s^2^(Fo^2^)+(0.0567P)^2^+1.4053P] where P=(Fo^2^+2Fc^2^)/3'
_refine_ls_weighting_scheme calc
_refine_ls_wR_factor_gt 0.1308
_refine_ls_wR_factor_ref 0.1597
_reflns_Friedel_coverage 0.000
_reflns_number_gt 8870
_reflns_number_total 16584
_reflns_threshold_expression 'I > 2\s(I)'
_cod_data_source_file d1dt00601k2.cif
_cod_data_source_block p_a
_cod_depositor_comments
;
The following automatic conversions were performed:

data item '_diffrn_radiation_probe' value 'X-ray' was changed to
'x-ray' in accordance with the
/home/data/users/saulius/crontab/automatic-downloads/rss-feeds/RSC/lib/dictionaries/cif_core.dic
dictionary named 'cif_core.dic' version 2.4.2 last updated on
2011-04-26.

Automatic conversion script
Id: cif_fix_values 7556 2019-12-06 15:28:31Z antanas 

 Adding full bibliography for 7707256--7707257.cif.
;
_cod_original_cell_volume 4062.5(13)
_cod_database_code 7707257
_shelx_shelxl_version_number 2016/6
_shelx_space_group_comment
;
The symmetry employed for this shelxl refinement is uniquely defined
by the following loop, which should always be used as a source of
symmetry information in preference to the above space-group names.
They are only intended as comments.
;
_shelx_estimated_absorpt_t_max 0.970
_shelx_estimated_absorpt_t_min 0.936
_olex2_refinement_description
;
1. Fixed Uiso
 At 1.2 times of:
  All C(H) groups, All C(H,H) groups
 At 1.5 times of:
  All C(H,H,H) groups
2.a Secondary CH2 refined with riding coordinates:
 C2(H2A,H2B), C4(H4A,H4B), C5(H5A,H5B), C7(H7A,H7B), C19(H19A,H19B), C21(H21A,
 H21B), C23(H23A,H23B), C25(H25A,H25B), C38(H38A,H38B), C40(H40A,H40B),
 C49(H49A,H49B), C51(H51A,H51B), C54(H54A,H54B), C65(H65A,H65B), C67(H67A,H67B),
  C70(H70A,H70B)
2.b Aromatic/amide H refined with riding coordinates:
 C15(H15), C16(H16), C17(H17), C18(H18), C32(H32), C34(H34), C35(H35),
 C36(H36), C43(H43), C44(H44), C45(H45), C46(H46), C58(H58), C59(H59), C60(H60),
  C61(H61)
2.c Idealised Me refined as rotating group:
 C1(H1A,H1B,H1C), C3(H3A,H3B,H3C), C6(H6A,H6B,H6C), C8(H8A,H8B,H8C), C20(H20A,
 H20B,H20C), C22(H22A,H22B,H22C), C24(H24A,H24B,H24C), C26(H26A,H26B,H26C),
 C37(H37A,H37B,H37C), C39(H39A,H39B,H39C), C50(H50A,H50B,H50C), C52(H52A,H52B,
 H52C), C53(H53A,H53B,H53C), C66(H66A,H66B,H66C), C68(H68A,H68B,H68C), C69(H69A,
 H69B,H69C)
;
_olex2_submission_special_instructions 'No special instructions were received'

loop_
_space_group_symop_operation_xyz
'x, y, z'
'-x, -y, -z'

loop_
_atom_site_label
_atom_site_type_symbol
_atom_site_fract_x
_atom_site_fract_y
_atom_site_fract_z
_atom_site_U_iso_or_equiv
_atom_site_adp_type
_atom_site_occupancy
_atom_site_site_symmetry_order
_atom_site_calc_flag
_atom_site_refinement_flags_posn
_atom_site_refinement_flags_adp
_atom_site_refinement_flags_occupancy
_atom_site_disorder_assembly
_atom_site_disorder_group
P1 P 0.32563(13) 0.60825(6) 0.23219(5) 0.0165(3) Uani 1 1 d . . . . .
P2 P 1.07106(12) 0.40410(6) 0.38097(5) 0.0137(3) Uani 1 1 d . . . . .
P3 P 0.51883(12) 0.25907(6) 0.51917(5) 0.0153(3) Uani 1 1 d . . . . .
P4 P 0.64294(13) 0.31598(6) 0.16300(5) 0.0169(3) Uani 1 1 d . . . . .
P5 P 0.45561(12) 0.24806(6) -0.00962(5) 0.0148(3) Uani 1 1 d . . . . .
P6 P 0.69588(12) -0.11836(6) 0.25824(5) 0.0163(3) Uani 1 1 d . . . . .
P7 P 0.33975(12) 0.16423(6) 0.33985(5) 0.0153(3) Uani 1 1 d . . . . .
P8 P -0.07962(12) 0.08349(6) 0.11843(5) 0.0136(3) Uani 1 1 d . . . . .
O1 O 0.3005(3) 0.66852(15) 0.17878(13) 0.0212(7) Uani 1 1 d . . . . .
O2 O 0.1903(3) 0.60023(15) 0.27726(14) 0.0216(8) Uani 1 1 d . . . . .
O3 O 0.4472(3) 0.61597(16) 0.27005(13) 0.0201(7) Uani 1 1 d . . . . .
O4 O 1.0185(3) 0.45650(15) 0.32150(13) 0.0157(7) Uani 1 1 d . . . . .
O5 O 1.2071(3) 0.35203(15) 0.37471(13) 0.0155(7) Uani 1 1 d . . . . .
O6 O 1.0824(3) 0.45792(15) 0.41797(13) 0.0174(7) Uani 1 1 d . . . . .
O7 O 0.7543(3) 0.40801(15) 0.33966(13) 0.0156(7) Uani 1 1 d . . . . .
O8 O 0.5057(3) 0.46275(15) 0.30970(12) 0.0141(7) Uani 1 1 d . . . . .
O9 O 0.6205(3) 0.35600(15) 0.28472(13) 0.0156(7) Uani 1 1 d . . . . .
O10 O 0.5617(3) 0.34941(15) 0.38828(12) 0.0153(7) Uani 1 1 d . . . . .
O11 O 0.4614(3) 0.30136(17) 0.56729(13) 0.0220(7) Uani 1 1 d . . . . .
O12 O 0.4113(3) 0.26185(16) 0.47765(12) 0.0176(7) Uani 1 1 d . . . . .
O13 O 0.5672(3) 0.18191(15) 0.56205(13) 0.0181(7) Uani 1 1 d . . . . .
O14 O 0.4205(3) 0.21147(15) 0.35825(13) 0.0195(7) Uani 1 1 d . . . . .
O15 O 0.2375(3) 0.12256(16) 0.38965(13) 0.0186(7) Uani 1 1 d . . . . .
O16 O 0.2296(3) 0.20665(15) 0.29172(13) 0.0170(7) Uani 1 1 d . . . . .
O17 O 0.7570(3) 0.27426(15) 0.20966(13) 0.0171(7) Uani 1 1 d . . . . .
O18 O 0.7368(3) 0.36219(16) 0.11339(14) 0.0229(8) Uani 1 1 d . . . . .
O19 O 0.5638(3) 0.26752(16) 0.14503(13) 0.0202(7) Uani 1 1 d . . . . .
O20 O 0.5845(3) 0.22582(16) 0.02581(13) 0.0171(7) Uani 1 1 d . . . . .
O21 O 0.3806(3) 0.32988(15) -0.02078(13) 0.0180(7) Uani 1 1 d . . . . .
O22 O 0.4919(3) 0.23885(15) -0.07313(13) 0.0174(7) Uani 1 1 d . . . . .
O23 O -0.2131(3) 0.13530(15) 0.12783(13) 0.0154(7) Uani 1 1 d . . . . .
O24 O -0.0973(3) 0.03408(15) 0.07835(13) 0.0174(7) Uani 1 1 d . . . . .
O25 O -0.0240(3) 0.02710(15) 0.17556(12) 0.0147(7) Uani 1 1 d . . . . .
O26 O 0.2433(3) 0.07051(15) 0.15853(12) 0.0133(7) Uani 1 1 d . . . . .
O27 O 0.7724(3) -0.09143(16) 0.19615(14) 0.0202(7) Uani 1 1 d . . . . .
O28 O 0.4912(3) 0.01990(15) 0.19089(13) 0.0150(7) Uani 1 1 d . . . . .
O29 O 0.3620(3) 0.12270(15) 0.21862(12) 0.0139(7) Uani 1 1 d . . . . .
O30 O 0.7878(3) -0.17558(16) 0.29990(14) 0.0249(8) Uani 1 1 d . . . . .
O31 O 0.4296(3) 0.13567(15) 0.11487(12) 0.0128(7) Uani 1 1 d . . . . .
O32 O 0.5591(3) -0.14465(16) 0.24263(13) 0.0183(7) Uani 1 1 d . . . . .
C1 C 1.1913(5) 0.5384(3) 0.4535(2) 0.0297(13) Uani 1 1 d . . . . .
H1A H 1.109131 0.577941 0.440531 0.045 Uiso 1 1 calc GR . . . .
H1B H 1.279618 0.559067 0.452072 0.045 Uiso 1 1 calc GR . . . .
H1C H 1.169227 0.510793 0.493526 0.045 Uiso 1 1 calc GR . . . .
C2 C 1.2158(5) 0.4881(3) 0.4140(2) 0.0222(11) Uani 1 1 d . . . . .
H2A H 1.237274 0.515464 0.373250 0.027 Uiso 1 1 calc R . . . .
H2B H 1.299540 0.448250 0.426251 0.027 Uiso 1 1 calc R . . . .
C3 C -0.0474(5) 0.6444(3) 0.3155(2) 0.0282(12) Uani 1 1 d . . . . .
H3A H -0.087627 0.623525 0.288993 0.042 Uiso 1 1 calc GR . . . .
H3B H -0.114255 0.688519 0.320349 0.042 Uiso 1 1 calc GR . . . .
H3C H -0.035415 0.608536 0.353510 0.042 Uiso 1 1 calc GR . . . .
C4 C 0.0972(5) 0.6636(3) 0.2907(2) 0.0347(14) Uani 1 1 d . . . . .
H4A H 0.084183 0.704285 0.254829 0.042 Uiso 1 1 calc R . . . .
H4B H 0.143218 0.679684 0.319201 0.042 Uiso 1 1 calc R . . . .
C5 C 0.5990(4) 0.6091(2) 0.2460(2) 0.0205(11) Uani 1 1 d . . . . .
H5A H 0.611276 0.580344 0.216901 0.025 Uiso 1 1 calc R . . . .
H5B H 0.664556 0.582138 0.277805 0.025 Uiso 1 1 calc R . . . .
C6 C 0.6423(5) 0.6817(3) 0.2179(2) 0.0305(13) Uani 1 1 d . . . . .
H6A H 0.578378 0.708415 0.186109 0.046 Uiso 1 1 calc GR . . . .
H6B H 0.743847 0.674574 0.202216 0.046 Uiso 1 1 calc GR . . . .
H6C H 0.633013 0.709869 0.246865 0.046 Uiso 1 1 calc GR . . . .
C7 C 1.0372(5) 0.4299(3) 0.2691(2) 0.0210(11) Uani 1 1 d . . . . .
H7A H 1.007244 0.381469 0.278110 0.025 Uiso 1 1 calc R . . . .
H7B H 1.141156 0.424666 0.254668 0.025 Uiso 1 1 calc R . . . .
C8 C 0.9440(5) 0.4841(3) 0.2233(2) 0.0303(12) Uani 1 1 d . . . . .
H8A H 0.959401 0.468575 0.187110 0.045 Uiso 1 1 calc GR . . . .
H8B H 0.971127 0.532438 0.216087 0.045 Uiso 1 1 calc GR . . . .
H8C H 0.840862 0.486714 0.236978 0.045 Uiso 1 1 calc GR . . . .
C9 C 0.3787(4) 0.5189(2) 0.2193(2) 0.0156(10) Uani 1 1 d . . . . .
C10 C 0.4656(4) 0.4642(2) 0.25637(19) 0.0141(10) Uani 1 1 d . . . . .
C11 C 0.5363(4) 0.3985(2) 0.24135(19) 0.0143(10) Uani 1 1 d . . . . .
C12 C 0.5244(4) 0.3873(2) 0.18798(19) 0.0139(10) Uani 1 1 d . . . . .
C13 C 0.4160(5) 0.4395(2) 0.1507(2) 0.0175(10) Uani 1 1 d . . . . .
C14 C 0.3453(4) 0.5038(2) 0.16643(19) 0.0157(10) Uani 1 1 d . . . . .
C15 C 0.2375(5) 0.5520(3) 0.1293(2) 0.0194(11) Uani 1 1 d . . . . .
H15 H 0.188095 0.595330 0.139192 0.023 Uiso 1 1 calc R . . . .
C16 C 0.2038(5) 0.5377(3) 0.0806(2) 0.0229(11) Uani 1 1 d . . . . .
H16 H 0.129751 0.570337 0.057362 0.028 Uiso 1 1 calc R . . . .
C17 C 0.2762(5) 0.4760(3) 0.0640(2) 0.0277(12) Uani 1 1 d . . . . .
H17 H 0.253259 0.467099 0.029141 0.033 Uiso 1 1 calc R . . . .
C18 C 0.3820(5) 0.4275(3) 0.0983(2) 0.0224(11) Uani 1 1 d . . . . .
H18 H 0.432269 0.385625 0.086537 0.027 Uiso 1 1 calc R . . . .
C19 C 0.8428(5) 0.3260(3) 0.0762(2) 0.0341(14) Uani 1 1 d . . . . .
H19A H 0.796512 0.325388 0.041085 0.041 Uiso 1 1 calc R . . . .
H19B H 0.879108 0.274834 0.097729 0.041 Uiso 1 1 calc R . . . .
C20 C 0.9676(5) 0.3682(3) 0.0590(2) 0.0309(13) Uani 1 1 d . . . . .
H20A H 1.038919 0.346104 0.032877 0.046 Uiso 1 1 calc GR . . . .
H20B H 1.014872 0.366843 0.093975 0.046 Uiso 1 1 calc GR . . . .
H20C H 0.929944 0.419065 0.038838 0.046 Uiso 1 1 calc GR . . . .
C21 C 0.4352(5) 0.3906(2) -0.0637(2) 0.0275(12) Uani 1 1 d . . . . .
H21A H 0.508217 0.371672 -0.091559 0.033 Uiso 1 1 calc R . . . .
H21B H 0.482640 0.417935 -0.043856 0.033 Uiso 1 1 calc R . . . .
C22 C 0.3076(5) 0.4401(3) -0.0956(2) 0.0275(12) Uani 1 1 d . . . . .
H22A H 0.341025 0.482625 -0.123023 0.041 Uiso 1 1 calc GR . . . .
H22B H 0.233607 0.456425 -0.067518 0.041 Uiso 1 1 calc GR . . . .
H22C H 0.265230 0.413418 -0.117174 0.041 Uiso 1 1 calc GR . . . .
C23 C 0.7180(5) 0.2130(2) 0.2575(2) 0.0229(11) Uani 1 1 d . . . . .
H23A H 0.715957 0.170563 0.242232 0.027 Uiso 1 1 calc R . . . .
H23B H 0.619831 0.227521 0.275188 0.027 Uiso 1 1 calc R . . . .
C24 C 0.8285(5) 0.1928(3) 0.3021(2) 0.0308(12) Uani 1 1 d . . . . .
H24A H 0.925973 0.180927 0.283807 0.046 Uiso 1 1 calc GR . . . .
H24B H 0.806902 0.150233 0.333008 0.046 Uiso 1 1 calc GR . . . .
H24C H 0.825402 0.233999 0.318826 0.046 Uiso 1 1 calc GR . . . .
C25 C 0.2722(5) 0.2658(2) 0.2434(2) 0.0201(11) Uani 1 1 d . . . . .
H25A H 0.369994 0.249498 0.226243 0.024 Uiso 1 1 calc R . . . .
H25B H 0.276542 0.308675 0.257732 0.024 Uiso 1 1 calc R . . . .
C26 C 0.1615(5) 0.2860(3) 0.1985(2) 0.0278(12) Uani 1 1 d . . . . .
H26A H 0.185023 0.327483 0.166917 0.042 Uiso 1 1 calc GR . . . .
H26B H 0.064245 0.299453 0.216405 0.042 Uiso 1 1 calc GR . . . .
H26C H 0.162441 0.244172 0.182736 0.042 Uiso 1 1 calc GR . . . .
C27 C 0.7908(4) 0.3690(2) 0.39405(18) 0.0128(10) Uani 1 1 d . . . . .
C28 C 0.6720(4) 0.3347(2) 0.42490(19) 0.0117(9) Uani 1 1 d . . . . .
C29 C 0.6772(4) 0.2946(2) 0.48205(19) 0.0140(10) Uani 1 1 d . . . . .
C30 C 0.8124(4) 0.2866(2) 0.51115(19) 0.0128(10) Uani 1 1 d . . . . .
C31 C 0.9334(4) 0.3169(2) 0.4788(2) 0.0148(10) Uani 1 1 d . . . . .
C32 C 1.0657(4) 0.3030(2) 0.5070(2) 0.0157(10) Uani 1 1 d . . . . .
H32 H 1.148025 0.321567 0.485703 0.019 Uiso 1 1 calc R . . . .
C33 C 0.9219(4) 0.3609(2) 0.41873(19) 0.0113(9) Uani 1 1 d . . . . .
C34 C 1.0785(4) 0.2637(2) 0.56417(19) 0.0162(10) Uani 1 1 d . . . . .
H34 H 1.169239 0.253997 0.581706 0.019 Uiso 1 1 calc R . . . .
C35 C 0.9564(4) 0.2379(2) 0.5965(2) 0.0169(10) Uani 1 1 d . . . . .
H35 H 0.963502 0.212025 0.636451 0.020 Uiso 1 1 calc R . . . .
C36 C 0.8266(4) 0.2497(2) 0.57061(19) 0.0145(10) Uani 1 1 d . . . . .
H36 H 0.744411 0.232712 0.593303 0.017 Uiso 1 1 calc R . . . .
C37 C 0.3929(6) 0.4099(3) 0.6005(2) 0.0369(14) Uani 1 1 d . . . . .
H37A H 0.349132 0.461827 0.589671 0.055 Uiso 1 1 calc GR . . . .
H37B H 0.491989 0.404360 0.612886 0.055 Uiso 1 1 calc GR . . . .
H37C H 0.333393 0.383521 0.632656 0.055 Uiso 1 1 calc GR . . . .
C38 C 0.3994(5) 0.3791(2) 0.5489(2) 0.0247(11) Uani 1 1 d . . . . .
H38A H 0.300131 0.385713 0.535261 0.030 Uiso 1 1 calc R . . . .
H38B H 0.461277 0.404501 0.516457 0.030 Uiso 1 1 calc R . . . .
C39 C 0.7299(5) 0.0673(2) 0.5836(2) 0.0262(12) Uani 1 1 d . . . . .
H39A H 0.771042 0.023772 0.569825 0.039 Uiso 1 1 calc GR . . . .
H39B H 0.679106 0.052567 0.621930 0.039 Uiso 1 1 calc GR . . . .
H39C H 0.808860 0.092424 0.586644 0.039 Uiso 1 1 calc GR . . . .
C40 C 0.6232(5) 0.1181(2) 0.5409(2) 0.0249(12) Uani 1 1 d . . . . .
H40A H 0.672949 0.132476 0.501713 0.030 Uiso 1 1 calc R . . . .
H40B H 0.542160 0.093467 0.537835 0.030 Uiso 1 1 calc R . . . .
C41 C 0.6218(4) -0.0361(2) 0.27990(19) 0.0135(10) Uani 1 1 d . . . . .
C42 C 0.6425(4) -0.0242(2) 0.33567(19) 0.0122(9) Uani 1 1 d . . . . .
C43 C 0.7441(5) -0.0732(3) 0.3742(2) 0.0218(11) Uani 1 1 d . . . . .
H43 H 0.800417 -0.114213 0.362865 0.026 Uiso 1 1 calc R . . . .
C44 C 0.7643(5) -0.0637(3) 0.4275(2) 0.0293(13) Uani 1 1 d . . . . .
H44 H 0.833163 -0.097890 0.452364 0.035 Uiso 1 1 calc R . . . .
C45 C 0.6837(5) -0.0040(3) 0.4450(2) 0.0271(12) Uani 1 1 d . . . . .
H45 H 0.697370 0.002476 0.481899 0.033 Uiso 1 1 calc R . . . .
C46 C 0.5841(5) 0.0459(3) 0.4090(2) 0.0200(11) Uani 1 1 d . . . . .
H46 H 0.529973 0.086662 0.421318 0.024 Uiso 1 1 calc R . . . .
C47 C 0.5612(5) 0.0375(2) 0.3540(2) 0.0161(10) Uani 1 1 d . . . . .
C48 C 0.4562(4) 0.0910(2) 0.31574(19) 0.0148(10) Uani 1 1 d . . . . .
C49 C 0.1300(5) 0.1665(2) 0.4210(2) 0.0276(12) Uani 1 1 d . . . . .
H49A H 0.089871 0.213590 0.393987 0.033 Uiso 1 1 calc R . . . .
H49B H 0.176603 0.176847 0.452392 0.033 Uiso 1 1 calc R . . . .
C50 C 0.0102(5) 0.1236(3) 0.4466(2) 0.0273(12) Uani 1 1 d . . . . .
H50A H -0.035110 0.113658 0.415264 0.041 Uiso 1 1 calc GR . . . .
H50B H -0.063650 0.151859 0.467862 0.041 Uiso 1 1 calc GR . . . .
H50C H 0.051019 0.077268 0.473529 0.041 Uiso 1 1 calc GR . . . .
C51 C 0.5931(5) 0.1780(2) -0.0874(2) 0.0236(11) Uani 1 1 d . . . . .
H51A H 0.659605 0.154698 -0.055311 0.028 Uiso 1 1 calc R . . . .
H51B H 0.653177 0.196413 -0.123240 0.028 Uiso 1 1 calc R . . . .
C52 C 0.5138(5) 0.1222(3) -0.0967(2) 0.0324(13) Uani 1 1 d . . . . .
H52A H 0.445028 0.145590 -0.127395 0.049 Uiso 1 1 calc GR . . . .
H52B H 0.460138 0.101208 -0.060374 0.049 Uiso 1 1 calc GR . . . .
H52C H 0.584476 0.083339 -0.108466 0.049 Uiso 1 1 calc GR . . . .
C53 C 1.0212(5) -0.1496(3) 0.1767(2) 0.0309(13) Uani 1 1 d . . . . .
H53A H 1.048963 -0.102696 0.155216 0.046 Uiso 1 1 calc GR . . . .
H53B H 1.079872 -0.188748 0.161093 0.046 Uiso 1 1 calc GR . . . .
H53C H 1.038721 -0.159219 0.218108 0.046 Uiso 1 1 calc GR . . . .
C54 C 0.8626(5) -0.1470(2) 0.1703(2) 0.0235(11) Uani 1 1 d . . . . .
H54A H 0.844144 -0.135494 0.128457 0.028 Uiso 1 1 calc R . . . .
H54B H 0.836007 -0.195418 0.189874 0.028 Uiso 1 1 calc R . . . .
C55 C 0.3190(4) 0.1539(2) 0.07854(18) 0.0105(9) Uani 1 1 d . . . . .
C56 C 0.3096(4) 0.2008(2) 0.02399(19) 0.0148(10) Uani 1 1 d . . . . .
C57 C 0.1734(4) 0.2131(2) -0.00463(19) 0.0122(9) Uani 1 1 d . . . . .
C58 C 0.1555(5) 0.2595(2) -0.0619(2) 0.0170(10) Uani 1 1 d . . . . .
H58 H 0.235762 0.280426 -0.082810 0.020 Uiso 1 1 calc R . . . .
C59 C 0.0248(5) 0.2748(2) -0.0877(2) 0.0183(10) Uani 1 1 d . . . . .
H59 H 0.015100 0.306375 -0.125880 0.022 Uiso 1 1 calc R . . . .
C60 C -0.0942(4) 0.2439(2) -0.05767(19) 0.0169(10) Uani 1 1 d . . . . .
H60 H -0.185795 0.256024 -0.074891 0.020 Uiso 1 1 calc R . . . .
C61 C -0.0786(5) 0.1963(2) -0.00371(19) 0.0163(10) Uani 1 1 d . . . . .
H61 H -0.159387 0.174662 0.015712 0.020 Uiso 1 1 calc R . . . .
C62 C 0.0559(4) 0.1783(2) 0.02431(19) 0.0128(10) Uani 1 1 d . . . . .
C63 C 0.0691(4) 0.1278(2) 0.08253(19) 0.0124(10) Uani 1 1 d . . . . .
C64 C 0.2026(4) 0.1155(2) 0.10634(19) 0.0134(10) Uani 1 1 d . . . . .
C65 C -0.0339(5) 0.0492(3) 0.22988(19) 0.0220(11) Uani 1 1 d . . . . .
H65A H -0.137167 0.057739 0.244707 0.026 Uiso 1 1 calc R . . . .
H65B H 0.004864 0.095179 0.222843 0.026 Uiso 1 1 calc R . . . .
C66 C 0.0542(5) -0.0109(3) 0.2740(2) 0.0306(12) Uani 1 1 d . . . . .
H66A H 0.155515 -0.020142 0.258435 0.046 Uiso 1 1 calc GR . . . .
H66B H 0.012410 -0.055621 0.282028 0.046 Uiso 1 1 calc GR . . . .
H66C H 0.051868 0.003844 0.310164 0.046 Uiso 1 1 calc GR . . . .
C67 C -0.2414(5) 0.0268(2) 0.0640(2) 0.0189(11) Uani 1 1 d . . . . .
H67A H -0.305380 0.075224 0.053632 0.023 Uiso 1 1 calc R . . . .
H67B H -0.288544 -0.005169 0.097812 0.023 Uiso 1 1 calc R . . . .
C68 C -0.2165(5) -0.0065(3) 0.0129(2) 0.0294(12) Uani 1 1 d . . . . .
H68A H -0.166267 0.024610 -0.019638 0.044 Uiso 1 1 calc GR . . . .
H68B H -0.310770 -0.010566 0.000908 0.044 Uiso 1 1 calc GR . . . .
H68C H -0.156321 -0.055255 0.024307 0.044 Uiso 1 1 calc GR . . . .
C69 C 0.3262(5) -0.1823(3) 0.2624(2) 0.0316(13) Uani 1 1 d . . . . .
H69A H 0.289811 -0.136940 0.233447 0.047 Uiso 1 1 calc GR . . . .
H69B H 0.248558 -0.194670 0.292460 0.047 Uiso 1 1 calc GR . . . .
H69C H 0.356635 -0.221957 0.243168 0.047 Uiso 1 1 calc GR . . . .
C70 C 0.4544(5) -0.1721(3) 0.2900(2) 0.0288(12) Uani 1 1 d . . . . .
H70A H 0.422624 -0.136577 0.313776 0.035 Uiso 1 1 calc R . . . .
H70B H 0.499925 -0.219130 0.315704 0.035 Uiso 1 1 calc R . . . .
C71 C 0.5264(4) 0.0180(2) 0.24446(18) 0.0131(10) Uani 1 1 d . . . . .
C72 C 0.4465(4) 0.0803(2) 0.26194(19) 0.0117(9) Uani 1 1 d . . . . .
B1 B 0.6112(5) 0.3943(3) 0.3304(2) 0.0135(11) Uani 1 1 d . . . . .
B2 B 0.3830(5) 0.0861(3) 0.1712(2) 0.0138(11) Uani 1 1 d . . . . .
Li1 Li 0.3916(8) 0.2894(4) 0.3956(3) 0.0173(17) Uani 1 1 d . . . . .
Li2 Li 0.5999(8) 0.1916(4) 0.1076(3) 0.0178(17) Uani 1 1 d . . . . .

loop_
_atom_site_aniso_label
_atom_site_aniso_U_11
_atom_site_aniso_U_22
_atom_site_aniso_U_33
_atom_site_aniso_U_23
_atom_site_aniso_U_13
_atom_site_aniso_U_12
P1 0.0167(6) 0.0142(6) 0.0174(7) -0.0024(5) -0.0007(5) -0.0025(5)
P2 0.0117(6) 0.0144(6) 0.0151(7) -0.0033(5) -0.0015(5) -0.0033(5)
P3 0.0134(6) 0.0180(6) 0.0137(6) -0.0012(5) -0.0014(5) -0.0048(5)
P4 0.0182(6) 0.0167(6) 0.0161(7) -0.0048(6) -0.0005(5) -0.0034(5)
P5 0.0125(6) 0.0172(6) 0.0140(7) -0.0011(5) -0.0012(5) -0.0049(5)
P6 0.0172(6) 0.0134(6) 0.0184(7) -0.0036(5) -0.0035(5) -0.0024(5)
P7 0.0168(6) 0.0141(6) 0.0145(7) -0.0035(5) -0.0006(5) -0.0016(5)
P8 0.0128(6) 0.0138(6) 0.0145(6) -0.0028(5) -0.0017(5) -0.0039(5)
O1 0.0238(18) 0.0150(16) 0.0210(19) 0.0013(15) -0.0037(15) -0.0024(14)
O2 0.0203(17) 0.0150(17) 0.026(2) -0.0054(15) 0.0064(15) 0.0005(14)
O3 0.0223(17) 0.0208(17) 0.0189(18) -0.0083(15) 0.0006(14) -0.0040(15)
O4 0.0148(16) 0.0137(16) 0.0165(18) -0.0006(14) -0.0010(14) -0.0026(13)
O5 0.0094(15) 0.0156(16) 0.0196(18) -0.0040(14) -0.0023(13) 0.0020(13)
O6 0.0136(16) 0.0207(17) 0.0198(18) -0.0069(15) -0.0005(14) -0.0051(14)
O7 0.0121(16) 0.0212(17) 0.0114(17) -0.0009(14) -0.0039(13) -0.0015(14)
O8 0.0183(16) 0.0128(15) 0.0097(17) 0.0003(13) -0.0067(13) -0.0008(13)
O9 0.0147(16) 0.0163(16) 0.0145(18) -0.0028(14) -0.0032(14) 0.0000(14)
O10 0.0160(16) 0.0167(16) 0.0135(17) -0.0005(14) -0.0049(14) -0.0063(14)
O11 0.0216(17) 0.0276(18) 0.0147(18) -0.0028(16) -0.0001(14) -0.0034(15)
O12 0.0110(16) 0.0266(18) 0.0130(17) 0.0013(15) -0.0022(13) -0.0069(14)
O13 0.0187(16) 0.0159(16) 0.0182(18) -0.0002(14) -0.0009(14) -0.0057(14)
O14 0.0216(17) 0.0165(16) 0.0212(19) -0.0065(15) -0.0020(15) -0.0027(14)
O15 0.0221(17) 0.0182(16) 0.0137(17) -0.0041(14) 0.0052(14) -0.0023(14)
O16 0.0178(16) 0.0166(16) 0.0140(17) 0.0008(14) -0.0027(14) -0.0027(14)
O17 0.0163(16) 0.0171(16) 0.0179(18) -0.0039(15) -0.0041(14) -0.0019(14)
O18 0.0234(18) 0.0223(18) 0.0227(19) -0.0100(16) 0.0098(15) -0.0035(15)
O19 0.0203(17) 0.0195(17) 0.0229(19) -0.0104(15) 0.0006(15) -0.0025(14)
O20 0.0079(15) 0.0252(17) 0.0156(18) 0.0002(15) -0.0013(13) -0.0043(14)
O21 0.0188(17) 0.0148(16) 0.0194(18) -0.0016(14) 0.0001(14) -0.0051(14)
O22 0.0156(16) 0.0175(16) 0.0172(18) -0.0034(14) -0.0015(14) 0.0002(14)
O23 0.0117(15) 0.0176(16) 0.0164(18) -0.0046(14) -0.0025(13) -0.0001(13)
O24 0.0114(15) 0.0195(17) 0.0233(19) -0.0071(15) -0.0040(14) -0.0040(14)
O25 0.0155(16) 0.0144(16) 0.0126(17) -0.0007(14) -0.0031(13) -0.0017(13)
O26 0.0120(15) 0.0140(15) 0.0112(17) 0.0049(13) -0.0054(13) -0.0049(13)
O27 0.0182(17) 0.0175(17) 0.026(2) -0.0089(15) 0.0039(15) -0.0032(14)
O28 0.0167(16) 0.0153(16) 0.0149(17) -0.0067(14) -0.0056(14) -0.0011(14)
O29 0.0130(15) 0.0130(16) 0.0134(17) -0.0027(14) -0.0025(14) 0.0026(13)
O30 0.0321(19) 0.0179(17) 0.0225(19) -0.0036(16) -0.0113(16) 0.0035(15)
O31 0.0106(15) 0.0137(15) 0.0133(17) 0.0010(13) -0.0054(13) -0.0040(13)
O32 0.0201(17) 0.0236(17) 0.0141(17) -0.0066(15) 0.0026(14) -0.0103(14)
C1 0.029(3) 0.032(3) 0.036(3) -0.017(3) -0.005(3) -0.011(2)
C2 0.017(2) 0.025(3) 0.027(3) -0.006(2) -0.003(2) -0.010(2)
C3 0.022(3) 0.024(3) 0.039(3) -0.014(3) 0.003(2) 0.001(2)
C4 0.037(3) 0.019(3) 0.049(4) -0.016(3) 0.013(3) -0.002(3)
C5 0.013(2) 0.021(3) 0.027(3) -0.007(2) -0.001(2) -0.003(2)
C6 0.026(3) 0.024(3) 0.041(4) -0.006(3) 0.003(3) -0.008(2)
C7 0.018(2) 0.028(3) 0.019(3) -0.008(2) -0.002(2) -0.003(2)
C8 0.027(3) 0.040(3) 0.017(3) -0.002(3) 0.000(2) 0.002(3)
C9 0.009(2) 0.017(2) 0.021(3) -0.006(2) 0.004(2) -0.002(2)
C10 0.007(2) 0.020(2) 0.015(3) -0.002(2) -0.0009(19) -0.005(2)
C11 0.013(2) 0.014(2) 0.013(2) 0.001(2) -0.002(2) -0.003(2)
C12 0.015(2) 0.013(2) 0.012(2) -0.001(2) -0.0053(19) 0.001(2)
C13 0.019(2) 0.014(2) 0.019(3) -0.004(2) -0.002(2) -0.001(2)
C14 0.012(2) 0.020(2) 0.015(3) -0.004(2) 0.001(2) -0.004(2)
C15 0.013(2) 0.024(3) 0.020(3) -0.007(2) -0.001(2) 0.002(2)
C16 0.019(3) 0.022(3) 0.024(3) -0.004(2) -0.008(2) 0.006(2)
C17 0.026(3) 0.038(3) 0.019(3) -0.007(3) -0.011(2) 0.000(3)
C18 0.028(3) 0.022(3) 0.021(3) -0.013(2) -0.001(2) -0.004(2)
C19 0.044(3) 0.028(3) 0.027(3) -0.010(3) 0.019(3) -0.006(3)
C20 0.026(3) 0.039(3) 0.023(3) -0.004(3) 0.002(2) -0.001(3)
C21 0.033(3) 0.021(3) 0.027(3) 0.001(2) 0.000(2) -0.013(2)
C22 0.032(3) 0.022(3) 0.025(3) -0.001(2) -0.003(2) -0.006(2)
C23 0.024(3) 0.019(3) 0.023(3) 0.002(2) -0.005(2) -0.005(2)
C24 0.038(3) 0.027(3) 0.024(3) -0.001(2) -0.009(3) -0.002(3)
C25 0.020(3) 0.015(2) 0.024(3) -0.004(2) -0.002(2) -0.003(2)
C26 0.028(3) 0.022(3) 0.031(3) -0.003(2) -0.011(2) 0.002(2)
C27 0.016(2) 0.014(2) 0.009(2) -0.003(2) -0.0023(19) -0.002(2)
C28 0.008(2) 0.016(2) 0.014(2) -0.008(2) 0.0003(19) -0.0029(19)
C29 0.012(2) 0.014(2) 0.018(3) -0.008(2) -0.003(2) -0.0007(19)
C30 0.010(2) 0.018(2) 0.012(2) -0.004(2) -0.0003(19) -0.0049(19)
C31 0.013(2) 0.012(2) 0.019(3) -0.007(2) -0.005(2) 0.0038(19)
C32 0.009(2) 0.017(2) 0.021(3) -0.004(2) 0.000(2) -0.0040(19)
C33 0.010(2) 0.006(2) 0.018(3) -0.0030(19) -0.0028(19) -0.0003(18)
C34 0.011(2) 0.021(2) 0.016(3) -0.003(2) -0.005(2) 0.001(2)
C35 0.020(2) 0.017(2) 0.013(2) -0.002(2) 0.000(2) -0.004(2)
C36 0.014(2) 0.015(2) 0.015(3) -0.006(2) 0.002(2) -0.005(2)
C37 0.041(3) 0.038(3) 0.035(4) -0.014(3) -0.002(3) -0.010(3)
C38 0.029(3) 0.016(3) 0.028(3) -0.006(2) -0.006(2) 0.002(2)
C39 0.030(3) 0.015(2) 0.030(3) -0.001(2) -0.009(2) 0.001(2)
C40 0.032(3) 0.022(3) 0.024(3) -0.012(2) -0.006(2) -0.002(2)
C41 0.009(2) 0.014(2) 0.017(3) -0.004(2) 0.0003(19) -0.0028(19)
C42 0.011(2) 0.010(2) 0.013(2) -0.001(2) -0.0032(19) 0.0000(19)
C43 0.024(3) 0.020(3) 0.023(3) -0.009(2) -0.006(2) 0.002(2)
C44 0.036(3) 0.024(3) 0.026(3) -0.009(3) -0.019(3) 0.013(3)
C45 0.034(3) 0.033(3) 0.016(3) -0.010(2) -0.011(2) 0.001(3)
C46 0.024(3) 0.023(3) 0.013(3) -0.006(2) -0.002(2) -0.002(2)
C47 0.016(2) 0.016(2) 0.017(3) -0.004(2) -0.004(2) -0.003(2)
C48 0.016(2) 0.010(2) 0.020(3) -0.005(2) -0.002(2) -0.0037(19)
C49 0.035(3) 0.018(3) 0.024(3) -0.006(2) 0.012(2) 0.003(2)
C50 0.022(3) 0.034(3) 0.024(3) -0.010(3) 0.005(2) -0.004(2)
C51 0.022(3) 0.028(3) 0.020(3) -0.007(2) 0.001(2) -0.004(2)
C52 0.033(3) 0.035(3) 0.035(3) -0.012(3) -0.003(3) -0.013(3)
C53 0.020(3) 0.028(3) 0.048(4) -0.018(3) 0.000(3) -0.001(2)
C54 0.024(3) 0.022(3) 0.026(3) -0.011(2) 0.008(2) -0.005(2)
C55 0.007(2) 0.012(2) 0.013(2) -0.007(2) -0.0016(19) 0.0021(19)
C56 0.013(2) 0.019(2) 0.012(2) -0.003(2) 0.0006(19) -0.004(2)
C57 0.012(2) 0.009(2) 0.013(2) -0.0020(19) -0.0036(19) 0.0027(19)
C58 0.013(2) 0.018(2) 0.020(3) -0.004(2) 0.002(2) -0.007(2)
C59 0.021(3) 0.019(2) 0.014(3) -0.004(2) -0.005(2) 0.000(2)
C60 0.010(2) 0.023(3) 0.018(3) -0.006(2) -0.004(2) 0.001(2)
C61 0.014(2) 0.017(2) 0.018(3) -0.002(2) -0.002(2) -0.005(2)
C62 0.011(2) 0.013(2) 0.014(2) -0.005(2) -0.0028(19) 0.0032(19)
C63 0.013(2) 0.011(2) 0.014(2) -0.006(2) 0.0017(19) -0.0030(19)
C64 0.013(2) 0.015(2) 0.013(3) -0.005(2) 0.000(2) -0.002(2)
C65 0.021(3) 0.029(3) 0.015(3) -0.006(2) 0.005(2) -0.004(2)
C66 0.026(3) 0.034(3) 0.022(3) 0.004(3) -0.004(2) 0.004(2)
C67 0.017(2) 0.018(2) 0.024(3) -0.004(2) -0.003(2) -0.008(2)
C68 0.025(3) 0.036(3) 0.032(3) -0.015(3) 0.001(2) -0.011(2)
C69 0.021(3) 0.040(3) 0.038(3) -0.014(3) 0.008(2) -0.016(2)
C70 0.034(3) 0.035(3) 0.020(3) -0.005(2) 0.005(2) -0.018(3)
C71 0.016(2) 0.015(2) 0.010(2) -0.004(2) -0.0028(19) -0.006(2)
C72 0.008(2) 0.012(2) 0.014(2) 0.000(2) -0.0012(19) -0.0024(19)
B1 0.008(2) 0.015(3) 0.014(3) -0.002(2) -0.003(2) 0.004(2)
B2 0.014(3) 0.009(3) 0.018(3) 0.000(2) -0.002(2) -0.003(2)
Li1 0.013(4) 0.021(4) 0.018(4) -0.006(4) -0.001(3) -0.003(3)
Li2 0.019(4) 0.018(4) 0.018(4) -0.006(4) -0.006(3) -0.005(3)

loop_
_atom_type_symbol
_atom_type_description
_atom_type_scat_dispersion_real
_atom_type_scat_dispersion_imag
_atom_type_scat_source
C C 0.0033 0.0016 'International Tables Vol C Tables 4.2.6.8 and 6.1.1.4'
H H 0.0000 0.0000 'International Tables Vol C Tables 4.2.6.8 and 6.1.1.4'
B B 0.0013 0.0007 'International Tables Vol C Tables 4.2.6.8 and 6.1.1.4'
Li Li -0.0003 0.0001 'International Tables Vol C Tables 4.2.6.8 and 6.1.1.4'
O O 0.0106 0.0060 'International Tables Vol C Tables 4.2.6.8 and 6.1.1.4'
P P 0.1023 0.0942 'International Tables Vol C Tables 4.2.6.8 and 6.1.1.4'

loop_
_geom_angle_atom_site_label_1
_geom_angle_atom_site_label_2
_geom_angle_atom_site_label_3
_geom_angle
_geom_angle_site_symmetry_1
_geom_angle_site_symmetry_3
_geom_angle_publ_flag
O1 P1 O2 115.26(18) . . ?
O1 P1 O3 113.67(17) . . ?
O1 P1 C9 114.2(2) . . ?
O2 P1 O3 102.65(17) . . ?
O2 P1 C9 103.84(17) . . ?
O3 P1 C9 105.92(19) . . ?
O4 P2 O6 103.23(16) . . ?
O4 P2 C33 108.49(18) . . ?
O5 P2 O4 113.29(17) . . ?
O5 P2 O6 114.86(16) . . ?
O5 P2 C33 113.74(18) . . ?
O6 P2 C33 102.14(17) . . ?
O11 P3 C29 107.03(17) . . ?
O12 P3 O11 115.51(17) . . ?
O12 P3 O13 115.26(17) . . ?
O12 P3 C29 111.24(19) . . ?
O13 P3 O11 96.96(17) . . ?
O13 P3 C29 109.80(18) . . ?
O17 P4 O18 102.89(17) . . ?
O17 P4 C12 109.49(18) . . ?
O18 P4 C12 100.45(18) . . ?
O19 P4 O17 113.63(17) . . ?
O19 P4 O18 115.94(17) . . ?
O19 P4 C12 113.21(18) . . ?
O20 P5 O21 116.11(16) . . ?
O20 P5 O22 112.92(16) . . ?
O20 P5 C56 112.44(19) . . ?
O20 P5 Li2 27.82(17) . . ?
O21 P5 O22 102.51(17) . . ?
O21 P5 C56 102.53(18) . . ?
O21 P5 Li2 111.99(18) . . ?
O22 P5 C56 109.39(17) . . ?
O22 P5 Li2 136.96(18) . . ?
C56 P5 Li2 87.9(2) . . ?
O27 P6 O32 101.49(16) . . ?
O27 P6 C41 104.57(18) . . ?
O30 P6 O27 114.82(18) . . ?
O30 P6 O32 113.25(18) . . ?
O30 P6 C41 116.3(2) . . ?
O32 P6 C41 104.88(17) . . ?
O14 P7 O15 114.65(17) . . ?
O14 P7 O16 113.87(17) . . ?
O14 P7 C48 113.46(18) . . ?
O15 P7 C48 102.78(18) . . ?
O16 P7 O15 102.16(16) . . ?
O16 P7 C48 108.78(19) . . ?
O23 P8 O24 114.51(16) . . ?
O23 P8 O25 113.71(17) . . ?
O23 P8 C63 113.18(18) . . ?
O24 P8 C63 103.31(17) . . ?
O25 P8 O24 103.39(16) . . ?
O25 P8 C63 107.73(18) . . ?
C4 O2 P1 121.3(3) . . ?
C5 O3 P1 118.3(3) . . ?
C7 O4 P2 120.2(3) . . ?
P2 O5 Li1 157.8(3) . 1_655 ?
C2 O6 P2 120.4(3) . . ?
C27 O7 B1 108.0(3) . . ?
C10 O8 B1 107.9(3) . . ?
C11 O9 B1 108.6(3) . . ?
C28 O10 B1 107.8(3) . . ?
C28 O10 Li1 127.0(3) . . ?
B1 O10 Li1 121.0(3) . . ?
C38 O11 P3 118.9(3) . . ?
P3 O12 Li1 138.9(3) . . ?
C40 O13 P3 121.5(3) . . ?
P7 O14 Li1 141.6(3) . . ?
C49 O15 P7 117.6(3) . . ?
C25 O16 P7 119.8(3) . . ?
C23 O17 P4 119.0(3) . . ?
C19 O18 P4 119.9(3) . . ?
P4 O19 Li2 140.0(3) . . ?
P5 O20 Li2 130.9(3) . . ?
C21 O21 P5 124.6(3) . . ?
C51 O22 P5 124.1(3) . . ?
P8 O23 Li2 153.1(3) . 1_455 ?
C67 O24 P8 122.0(2) . . ?
C65 O25 P8 120.3(3) . . ?
C64 O26 B2 108.5(3) . . ?
C54 O27 P6 117.5(3) . . ?
C71 O28 B2 107.5(3) . . ?
C72 O29 B2 107.6(3) . . ?
C55 O31 B2 108.4(3) . . ?
C55 O31 Li2 125.8(3) . . ?
B2 O31 Li2 122.7(3) . . ?
C70 O32 P6 118.5(3) . . ?
H1A C1 H1B 109.5 . . ?
H1A C1 H1C 109.5 . . ?
H1B C1 H1C 109.5 . . ?
C2 C1 H1A 109.5 . . ?
C2 C1 H1B 109.5 . . ?
C2 C1 H1C 109.5 . . ?
O6 C2 C1 107.5(3) . . ?
O6 C2 H2A 110.2 . . ?
O6 C2 H2B 110.2 . . ?
C1 C2 H2A 110.2 . . ?
C1 C2 H2B 110.2 . . ?
H2A C2 H2B 108.5 . . ?
H3A C3 H3B 109.5 . . ?
H3A C3 H3C 109.5 . . ?
H3B C3 H3C 109.5 . . ?
C4 C3 H3A 109.5 . . ?
C4 C3 H3B 109.5 . . ?
C4 C3 H3C 109.5 . . ?
O2 C4 C3 109.3(4) . . ?
O2 C4 H4A 109.8 . . ?
O2 C4 H4B 109.8 . . ?
C3 C4 H4A 109.8 . . ?
C3 C4 H4B 109.8 . . ?
H4A C4 H4B 108.3 . . ?
O3 C5 H5A 109.2 . . ?
O3 C5 H5B 109.2 . . ?
O3 C5 C6 112.2(4) . . ?
H5A C5 H5B 107.9 . . ?
C6 C5 H5A 109.2 . . ?
C6 C5 H5B 109.2 . . ?
C5 C6 H6A 109.5 . . ?
C5 C6 H6B 109.5 . . ?
C5 C6 H6C 109.5 . . ?
H6A C6 H6B 109.5 . . ?
H6A C6 H6C 109.5 . . ?
H6B C6 H6C 109.5 . . ?
O4 C7 H7A 110.0 . . ?
O4 C7 H7B 110.0 . . ?
O4 C7 C8 108.3(4) . . ?
H7A C7 H7B 108.4 . . ?
C8 C7 H7A 110.0 . . ?
C8 C7 H7B 110.0 . . ?
C7 C8 H8A 109.5 . . ?
C7 C8 H8B 109.5 . . ?
C7 C8 H8C 109.5 . . ?
H8A C8 H8B 109.5 . . ?
H8A C8 H8C 109.5 . . ?
H8B C8 H8C 109.5 . . ?
C10 C9 P1 120.9(3) . . ?
C10 C9 C14 116.8(4) . . ?
C14 C9 P1 122.0(4) . . ?
O8 C10 C9 128.3(4) . . ?
O8 C10 C11 109.3(4) . . ?
C9 C10 C11 122.4(4) . . ?
O9 C11 C10 109.6(4) . . ?
O9 C11 C12 128.1(4) . . ?
C12 C11 C10 122.1(4) . . ?
C11 C12 P4 122.0(3) . . ?
C11 C12 C13 116.6(4) . . ?
C13 C12 P4 121.3(3) . . ?
C14 C13 C12 120.0(4) . . ?
C18 C13 C12 120.9(4) . . ?
C18 C13 C14 119.1(4) . . ?
C13 C14 C9 120.9(4) . . ?
C13 C14 C15 117.7(4) . . ?
C15 C14 C9 121.4(4) . . ?
C14 C15 H15 119.1 . . ?
C16 C15 C14 121.7(4) . . ?
C16 C15 H15 119.1 . . ?
C15 C16 H16 119.6 . . ?
C15 C16 C17 120.8(5) . . ?
C17 C16 H16 119.6 . . ?
C16 C17 H17 120.1 . . ?
C18 C17 C16 119.8(4) . . ?
C18 C17 H17 120.1 . . ?
C13 C18 H18 119.6 . . ?
C17 C18 C13 120.8(4) . . ?
C17 C18 H18 119.6 . . ?
O18 C19 H19A 110.2 . . ?
O18 C19 H19B 110.2 . . ?
O18 C19 C20 107.7(4) . . ?
H19A C19 H19B 108.5 . . ?
C20 C19 H19A 110.2 . . ?
C20 C19 H19B 110.2 . . ?
C19 C20 H20A 109.5 . . ?
C19 C20 H20B 109.5 . . ?
C19 C20 H20C 109.5 . . ?
H20A C20 H20B 109.5 . . ?
H20A C20 H20C 109.5 . . ?
H20B C20 H20C 109.5 . . ?
O21 C21 H21A 110.1 . . ?
O21 C21 H21B 110.1 . . ?
O21 C21 C22 108.2(4) . . ?
H21A C21 H21B 108.4 . . ?
C22 C21 H21A 110.1 . . ?
C22 C21 H21B 110.1 . . ?
C21 C22 H22A 109.5 . . ?
C21 C22 H22B 109.5 . . ?
C21 C22 H22C 109.5 . . ?
H22A C22 H22B 109.5 . . ?
H22A C22 H22C 109.5 . . ?
H22B C22 H22C 109.5 . . ?
O17 C23 H23A 109.9 . . ?
O17 C23 H23B 109.9 . . ?
O17 C23 C24 108.8(4) . . ?
H23A C23 H23B 108.3 . . ?
C24 C23 H23A 109.9 . . ?
C24 C23 H23B 109.9 . . ?
C23 C24 H24A 109.5 . . ?
C23 C24 H24B 109.5 . . ?
C23 C24 H24C 109.5 . . ?
H24A C24 H24B 109.5 . . ?
H24A C24 H24C 109.5 . . ?
H24B C24 H24C 109.5 . . ?
O16 C25 H25A 110.0 . . ?
O16 C25 H25B 110.0 . . ?
O16 C25 C26 108.4(4) . . ?
H25A C25 H25B 108.4 . . ?
C26 C25 H25A 110.0 . . ?
C26 C25 H25B 110.0 . . ?
C25 C26 H26A 109.5 . . ?
C25 C26 H26B 109.5 . . ?
C25 C26 H26C 109.5 . . ?
H26A C26 H26B 109.5 . . ?
H26A C26 H26C 109.5 . . ?
H26B C26 H26C 109.5 . . ?
O7 C27 C28 110.4(3) . . ?
O7 C27 C33 127.1(4) . . ?
C33 C27 C28 122.4(4) . . ?
O10 C28 C27 108.7(4) . . ?
O10 C28 C29 128.7(4) . . ?
C29 C28 C27 122.6(4) . . ?
C28 C29 P3 119.8(3) . . ?
C28 C29 C30 117.2(4) . . ?
C30 C29 P3 122.9(3) . . ?
C31 C30 C29 119.6(4) . . ?
C36 C30 C29 121.9(4) . . ?
C36 C30 C31 118.5(4) . . ?
C30 C31 C33 121.3(4) . . ?
C32 C31 C30 117.9(4) . . ?
C32 C31 C33 120.7(4) . . ?
C31 C32 H32 119.0 . . ?
C34 C32 C31 122.1(4) . . ?
C34 C32 H32 119.0 . . ?
C27 C33 P2 123.0(3) . . ?
C27 C33 C31 116.6(4) . . ?
C31 C33 P2 120.3(3) . . ?
C32 C34 H34 120.3 . . ?
C32 C34 C35 119.4(4) . . ?
C35 C34 H34 120.3 . . ?
C34 C35 H35 119.9 . . ?
C36 C35 C34 120.3(4) . . ?
C36 C35 H35 119.9 . . ?
C30 C36 H36 119.2 . . ?
C35 C36 C30 121.6(4) . . ?
C35 C36 H36 119.2 . . ?
H37A C37 H37B 109.5 . . ?
H37A C37 H37C 109.5 . . ?
H37B C37 H37C 109.5 . . ?
C38 C37 H37A 109.5 . . ?
C38 C37 H37B 109.5 . . ?
C38 C37 H37C 109.5 . . ?
O11 C38 C37 107.7(4) . . ?
O11 C38 H38A 110.2 . . ?
O11 C38 H38B 110.2 . . ?
C37 C38 H38A 110.2 . . ?
C37 C38 H38B 110.2 . . ?
H38A C38 H38B 108.5 . . ?
H39A C39 H39B 109.5 . . ?
H39A C39 H39C 109.5 . . ?
H39B C39 H39C 109.5 . . ?
C40 C39 H39A 109.5 . . ?
C40 C39 H39B 109.5 . . ?
C40 C39 H39C 109.5 . . ?
O13 C40 C39 107.8(4) . . ?
O13 C40 H40A 110.2 . . ?
O13 C40 H40B 110.2 . . ?
C39 C40 H40A 110.2 . . ?
C39 C40 H40B 110.2 . . ?
H40A C40 H40B 108.5 . . ?
C42 C41 P6 124.7(3) . . ?
C71 C41 P6 119.2(3) . . ?
C71 C41 C42 115.8(4) . . ?
C43 C42 C41 121.2(4) . . ?
C43 C42 C47 117.2(4) . . ?
C47 C42 C41 121.6(4) . . ?
C42 C43 H43 118.8 . . ?
C44 C43 C42 122.4(4) . . ?
C44 C43 H43 118.8 . . ?
C43 C44 H44 120.1 . . ?
C43 C44 C45 119.9(5) . . ?
C45 C44 H44 120.1 . . ?
C44 C45 H45 119.9 . . ?
C46 C45 C44 120.3(4) . . ?
C46 C45 H45 119.9 . . ?
C45 C46 H46 119.5 . . ?
C45 C46 C47 121.0(4) . . ?
C47 C46 H46 119.5 . . ?
C42 C47 C48 120.0(4) . . ?
C46 C47 C42 119.3(4) . . ?
C46 C47 C48 120.7(4) . . ?
C47 C48 P7 121.3(3) . . ?
C72 C48 P7 122.0(4) . . ?
C72 C48 C47 116.6(4) . . ?
O15 C49 H49A 110.2 . . ?
O15 C49 H49B 110.2 . . ?
O15 C49 C50 107.7(3) . . ?
H49A C49 H49B 108.5 . . ?
C50 C49 H49A 110.2 . . ?
C50 C49 H49B 110.2 . . ?
C49 C50 H50A 109.5 . . ?
C49 C50 H50B 109.5 . . ?
C49 C50 H50C 109.5 . . ?
H50A C50 H50B 109.5 . . ?
H50A C50 H50C 109.5 . . ?
H50B C50 H50C 109.5 . . ?
O22 C51 H51A 109.4 . . ?
O22 C51 H51B 109.4 . . ?
O22 C51 C52 111.4(4) . . ?
H51A C51 H51B 108.0 . . ?
C52 C51 H51A 109.4 . . ?
C52 C51 H51B 109.4 . . ?
C51 C52 H52A 109.5 . . ?
C51 C52 H52B 109.5 . . ?
C51 C52 H52C 109.5 . . ?
H52A C52 H52B 109.5 . . ?
H52A C52 H52C 109.5 . . ?
H52B C52 H52C 109.5 . . ?
H53A C53 H53B 109.5 . . ?
H53A C53 H53C 109.5 . . ?
H53B C53 H53C 109.5 . . ?
C54 C53 H53A 109.5 . . ?
C54 C53 H53B 109.5 . . ?
C54 C53 H53C 109.5 . . ?
O27 C54 C53 110.4(3) . . ?
O27 C54 H54A 109.6 . . ?
O27 C54 H54B 109.6 . . ?
C53 C54 H54A 109.6 . . ?
C53 C54 H54B 109.6 . . ?
H54A C54 H54B 108.1 . . ?
O31 C55 C56 129.0(4) . . ?
O31 C55 C64 109.0(4) . . ?
C56 C55 C64 122.0(4) . . ?
C55 C56 P5 121.2(3) . . ?
C55 C56 C57 117.5(4) . . ?
C57 C56 P5 121.3(3) . . ?
C58 C57 C56 121.2(4) . . ?
C62 C57 C56 120.3(4) . . ?
C62 C57 C58 118.5(4) . . ?
C57 C58 H58 119.3 . . ?
C59 C58 C57 121.4(4) . . ?
C59 C58 H58 119.3 . . ?
C58 C59 H59 120.0 . . ?
C58 C59 C60 120.0(4) . . ?
C60 C59 H59 120.0 . . ?
C59 C60 H60 120.0 . . ?
C61 C60 C59 120.0(4) . . ?
C61 C60 H60 120.0 . . ?
C60 C61 H61 119.1 . . ?
C60 C61 C62 121.7(4) . . ?
C62 C61 H61 119.1 . . ?
C57 C62 C61 118.2(4) . . ?
C57 C62 C63 121.2(4) . . ?
C61 C62 C63 120.6(4) . . ?
C62 C63 P8 120.8(3) . . ?
C64 C63 P8 123.2(3) . . ?
C64 C63 C62 116.0(4) . . ?
O26 C64 C55 109.7(3) . . ?
O26 C64 C63 127.5(4) . . ?
C63 C64 C55 122.8(4) . . ?
O25 C65 H65A 110.0 . . ?
O25 C65 H65B 110.0 . . ?
O25 C65 C66 108.4(4) . . ?
H65A C65 H65B 108.4 . . ?
C66 C65 H65A 110.0 . . ?
C66 C65 H65B 110.0 . . ?
C65 C66 H66A 109.5 . . ?
C65 C66 H66B 109.5 . . ?
C65 C66 H66C 109.5 . . ?
H66A C66 H66B 109.5 . . ?
H66A C66 H66C 109.5 . . ?
H66B C66 H66C 109.5 . . ?
O24 C67 H67A 110.4 . . ?
O24 C67 H67B 110.4 . . ?
O24 C67 C68 106.8(3) . . ?
H67A C67 H67B 108.6 . . ?
C68 C67 H67A 110.4 . . ?
C68 C67 H67B 110.4 . . ?
C67 C68 H68A 109.5 . . ?
C67 C68 H68B 109.5 . . ?
C67 C68 H68C 109.5 . . ?
H68A C68 H68B 109.5 . . ?
H68A C68 H68C 109.5 . . ?
H68B C68 H68C 109.5 . . ?
H69A C69 H69B 109.5 . . ?
H69A C69 H69C 109.5 . . ?
H69B C69 H69C 109.5 . . ?
C70 C69 H69A 109.5 . . ?
C70 C69 H69B 109.5 . . ?
C70 C69 H69C 109.5 . . ?
O32 C70 C69 107.2(4) . . ?
O32 C70 H70A 110.3 . . ?
O32 C70 H70B 110.3 . . ?
C69 C70 H70A 110.3 . . ?
C69 C70 H70B 110.3 . . ?
H70A C70 H70B 108.5 . . ?
O28 C71 C41 126.9(4) . . ?
O28 C71 C72 110.2(4) . . ?
C41 C71 C72 122.9(4) . . ?
O29 C72 C48 127.9(4) . . ?
O29 C72 C71 109.2(3) . . ?
C48 C72 C71 122.9(4) . . ?
O7 B1 O8 112.5(3) . . ?
O7 B1 O9 111.8(3) . . ?
O7 B1 O10 104.7(3) . . ?
O8 B1 O10 111.9(3) . . ?
O9 B1 O8 104.5(3) . . ?
O9 B1 O10 111.6(3) . . ?
O26 B2 O31 103.4(4) . . ?
O28 B2 O26 112.9(3) . . ?
O28 B2 O29 105.5(4) . . ?
O28 B2 O31 113.1(4) . . ?
O29 B2 O26 111.1(3) . . ?
O29 B2 O31 111.0(3) . . ?
O5 Li1 O10 112.2(4) 1_455 . ?
O12 Li1 O5 111.8(4) . 1_455 ?
O12 Li1 O10 87.2(3) . . ?
O12 Li1 O14 116.5(4) . . ?
O14 Li1 O5 109.0(4) . 1_455 ?
O14 Li1 O10 118.7(4) . . ?
O19 Li2 P5 108.3(3) . . ?
O19 Li2 O20 112.9(4) . . ?
O19 Li2 O23 107.8(4) . 1_655 ?
O19 Li2 O31 115.1(4) . . ?
O20 Li2 P5 21.30(13) . . ?
O20 Li2 O23 112.2(4) . 1_655 ?
O20 Li2 O31 90.7(3) . . ?
O23 Li2 P5 131.3(3) 1_655 . ?
O23 Li2 O31 117.4(4) 1_655 . ?
O31 Li2 P5 73.6(2) . . ?

loop_
_geom_bond_atom_site_label_1
_geom_bond_atom_site_label_2
_geom_bond_distance
_geom_bond_site_symmetry_2
_geom_bond_publ_flag
P1 O1 1.475(3) . ?
P1 O2 1.572(3) . ?
P1 O3 1.581(3) . ?
P1 C9 1.804(4) . ?
P2 O4 1.564(3) . ?
P2 O5 1.480(3) . ?
P2 O6 1.565(3) . ?
P2 C33 1.795(4) . ?
P3 O11 1.579(3) . ?
P3 O12 1.472(3) . ?
P3 O13 1.571(3) . ?
P3 C29 1.796(4) . ?
P4 O17 1.566(3) . ?
P4 O18 1.571(3) . ?
P4 O19 1.475(3) . ?
P4 C12 1.787(4) . ?
P5 O20 1.474(3) . ?
P5 O21 1.560(3) . ?
P5 O22 1.570(3) . ?
P5 C56 1.786(4) . ?
P5 Li2 3.067(8) . ?
P6 O27 1.572(3) . ?
P6 O30 1.468(3) . ?
P6 O32 1.581(3) . ?
P6 C41 1.794(4) . ?
P7 O14 1.472(3) . ?
P7 O15 1.582(3) . ?
P7 O16 1.568(3) . ?
P7 C48 1.796(4) . ?
P8 O23 1.477(3) . ?
P8 O24 1.569(3) . ?
P8 O25 1.558(3) . ?
P8 C63 1.790(4) . ?
O2 C4 1.448(5) . ?
O3 C5 1.466(5) . ?
O4 C7 1.462(5) . ?
O5 Li1 1.929(8) 1_655 ?
O6 C2 1.461(5) . ?
O7 C27 1.352(5) . ?
O7 B1 1.464(5) . ?
O8 C10 1.359(5) . ?
O8 B1 1.483(6) . ?
O9 C11 1.349(5) . ?
O9 B1 1.466(5) . ?
O10 C28 1.362(5) . ?
O10 B1 1.494(6) . ?
O10 Li1 2.112(7) . ?
O11 C38 1.460(5) . ?
O12 Li1 1.903(8) . ?
O13 C40 1.444(5) . ?
O14 Li1 1.917(7) . ?
O15 C49 1.465(5) . ?
O16 C25 1.465(5) . ?
O17 C23 1.473(5) . ?
O18 C19 1.463(5) . ?
O19 Li2 1.881(7) . ?
O20 Li2 1.893(8) . ?
O21 C21 1.464(5) . ?
O22 C51 1.453(5) . ?
O23 Li2 1.902(8) 1_455 ?
O24 C67 1.468(5) . ?
O25 C65 1.464(5) . ?
O26 C64 1.352(5) . ?
O26 B2 1.477(5) . ?
O27 C54 1.464(5) . ?
O28 C71 1.345(5) . ?
O28 B2 1.464(6) . ?
O29 C72 1.349(5) . ?
O29 B2 1.472(5) . ?
O31 C55 1.353(5) . ?
O31 B2 1.497(6) . ?
O31 Li2 2.061(7) . ?
O32 C70 1.466(5) . ?
C1 H1A 0.9800 . ?
C1 H1B 0.9800 . ?
C1 H1C 0.9800 . ?
C1 C2 1.504(6) . ?
C2 H2A 0.9900 . ?
C2 H2B 0.9900 . ?
C3 H3A 0.9800 . ?
C3 H3B 0.9800 . ?
C3 H3C 0.9800 . ?
C3 C4 1.489(6) . ?
C4 H4A 0.9900 . ?
C4 H4B 0.9900 . ?
C5 H5A 0.9900 . ?
C5 H5B 0.9900 . ?
C5 C6 1.493(6) . ?
C6 H6A 0.9800 . ?
C6 H6B 0.9800 . ?
C6 H6C 0.9800 . ?
C7 H7A 0.9900 . ?
C7 H7B 0.9900 . ?
C7 C8 1.506(6) . ?
C8 H8A 0.9800 . ?
C8 H8B 0.9800 . ?
C8 H8C 0.9800 . ?
C9 C10 1.365(6) . ?
C9 C14 1.451(6) . ?
C10 C11 1.430(6) . ?
C11 C12 1.372(6) . ?
C12 C13 1.461(6) . ?
C13 C14 1.416(6) . ?
C13 C18 1.416(6) . ?
C14 C15 1.427(6) . ?
C15 H15 0.9500 . ?
C15 C16 1.352(6) . ?
C16 H16 0.9500 . ?
C16 C17 1.387(6) . ?
C17 H17 0.9500 . ?
C17 C18 1.384(6) . ?
C18 H18 0.9500 . ?
C19 H19A 0.9900 . ?
C19 H19B 0.9900 . ?
C19 C20 1.511(6) . ?
C20 H20A 0.9800 . ?
C20 H20B 0.9800 . ?
C20 H20C 0.9800 . ?
C21 H21A 0.9900 . ?
C21 H21B 0.9900 . ?
C21 C22 1.505(6) . ?
C22 H22A 0.9800 . ?
C22 H22B 0.9800 . ?
C22 H22C 0.9800 . ?
C23 H23A 0.9900 . ?
C23 H23B 0.9900 . ?
C23 C24 1.485(6) . ?
C24 H24A 0.9800 . ?
C24 H24B 0.9800 . ?
C24 H24C 0.9800 . ?
C25 H25A 0.9900 . ?
C25 H25B 0.9900 . ?
C25 C26 1.492(6) . ?
C26 H26A 0.9800 . ?
C26 H26B 0.9800 . ?
C26 H26C 0.9800 . ?
C27 C28 1.433(5) . ?
C27 C33 1.381(5) . ?
C28 C29 1.371(6) . ?
C29 C30 1.470(5) . ?
C30 C31 1.429(6) . ?
C30 C36 1.410(6) . ?
C31 C32 1.417(6) . ?
C31 C33 1.454(6) . ?
C32 H32 0.9500 . ?
C32 C34 1.372(6) . ?
C34 H34 0.9500 . ?
C34 C35 1.403(6) . ?
C35 H35 0.9500 . ?
C35 C36 1.372(6) . ?
C36 H36 0.9500 . ?
C37 H37A 0.9800 . ?
C37 H37B 0.9800 . ?
C37 H37C 0.9800 . ?
C37 C38 1.503(6) . ?
C38 H38A 0.9900 . ?
C38 H38B 0.9900 . ?
C39 H39A 0.9800 . ?
C39 H39B 0.9800 . ?
C39 H39C 0.9800 . ?
C39 C40 1.511(6) . ?
C40 H40A 0.9900 . ?
C40 H40B 0.9900 . ?
C41 C42 1.454(6) . ?
C41 C71 1.383(6) . ?
C42 C43 1.415(6) . ?
C42 C47 1.431(6) . ?
C43 H43 0.9500 . ?
C43 C44 1.374(6) . ?
C44 H44 0.9500 . ?
C44 C45 1.389(6) . ?
C45 H45 0.9500 . ?
C45 C46 1.379(6) . ?
C46 H46 0.9500 . ?
C46 C47 1.412(6) . ?
C47 C48 1.464(6) . ?
C48 C72 1.373(6) . ?
C49 H49A 0.9900 . ?
C49 H49B 0.9900 . ?
C49 C50 1.501(6) . ?
C50 H50A 0.9800 . ?
C50 H50B 0.9800 . ?
C50 H50C 0.9800 . ?
C51 H51A 0.9900 . ?
C51 H51B 0.9900 . ?
C51 C52 1.499(6) . ?
C52 H52A 0.9800 . ?
C52 H52B 0.9800 . ?
C52 H52C 0.9800 . ?
C53 H53A 0.9800 . ?
C53 H53B 0.9800 . ?
C53 H53C 0.9800 . ?
C53 C54 1.497(6) . ?
C54 H54A 0.9900 . ?
C54 H54B 0.9900 . ?
C55 C56 1.366(6) . ?
C55 C64 1.437(5) . ?
C56 C57 1.458(6) . ?
C57 C58 1.420(6) . ?
C57 C62 1.416(5) . ?
C58 H58 0.9500 . ?
C58 C59 1.371(6) . ?
C59 H59 0.9500 . ?
C59 C60 1.400(6) . ?
C60 H60 0.9500 . ?
C60 C61 1.364(6) . ?
C61 H61 0.9500 . ?
C61 C62 1.426(6) . ?
C62 C63 1.464(6) . ?
C63 C64 1.379(6) . ?
C65 H65A 0.9900 . ?
C65 H65B 0.9900 . ?
C65 C66 1.508(6) . ?
C66 H66A 0.9800 . ?
C66 H66B 0.9800 . ?
C66 H66C 0.9800 . ?
C67 H67A 0.9900 . ?
C67 H67B 0.9900 . ?
C67 C68 1.508(6) . ?
C68 H68A 0.9800 . ?
C68 H68B 0.9800 . ?
C68 H68C 0.9800 . ?
C69 H69A 0.9800 . ?
C69 H69B 0.9800 . ?
C69 H69C 0.9800 . ?
C69 C70 1.501(6) . ?
C70 H70A 0.9900 . ?
C70 H70B 0.9900 . ?
C71 C72 1.428(6) . ?
